data_7212567
loop_
_publ_author_name
'Probert, Michael R.'
'Chung, Yiu H. P.'
'Howard, Judith A. K.'

_publ_section_title
;
 Two solid state phases of 1-bromo-2,4,6-trifluorobenzene, crystallised
 under non-ambient conditions
;
_journal_issue 9
_journal_name_full CrystEngComm
_journal_page_first 2584
_journal_paper_doi 10.1039/c001539n
_journal_volume 12
_journal_year 2010
_chemical_formula_moiety 'C6 H2 Br F3'
_chemical_formula_sum 'C6 H2 Br F3'
_chemical_formula_weight 210.99
_chemical_melting_point 276.2
_chemical_name_common 1-bromo-2,4,6-trifluorobenzene
_chemical_name_systematic
;
1-bromo-2,4,6-trifluorobenzene
;
_space_group_IT_number 4
_symmetry_cell_setting monoclinic
_symmetry_space_group_name_Hall 'P 2yb'
_symmetry_space_group_name_H-M 'P 1 21 1'
_atom_sites_solution_hydrogens geom
_atom_sites_solution_primary direct
_atom_sites_solution_secondary difmap
_audit_creation_method SHELXL-97
_cell_angle_alpha 90.00
_cell_angle_beta 93.949(12)
_cell_angle_gamma 90.00
_cell_formula_units_Z 2
_cell_length_a 4.1069(3)
_cell_length_b 5.9634(7)
_cell_length_c 13.395(3)
_cell_measurement_reflns_used 509
_cell_measurement_temperature 298(2)
_cell_measurement_theta_max 25.73
_cell_measurement_theta_min 3.01
_cell_volume 327.28(9)
_computing_cell_refinement 'SAINT v6.45A (Bruker, 2003)'
_computing_data_collection 'SMART-NT V5.0 (Bruker, 1998)'
_computing_data_reduction 'SAINT v6.45A (Bruker, 2003)'
_computing_molecular_graphics
;
OLEX2: a complete structure solution, refinement and analysis program.
Dolomanov et al., J. Appl. Cryst. (2009). 42, 339-341
;
_computing_publication_material
;
OLEX2: a complete structure solution, refinement and analysis program.
Dolomanov et al., J. Appl. Cryst. (2009). 42, 339-341
;
_computing_structure_refinement 'SHELXL-97 (Sheldrick, 1997)'
_computing_structure_solution 'SHELXS-97 (Sheldrick, 1990)'
_diffrn_ambient_temperature 298(2)
_diffrn_detector_area_resol_mean 7.9
_diffrn_measured_fraction_theta_full 0.421
_diffrn_measured_fraction_theta_max 0.421
_diffrn_measurement_device_type 'Bruker SMART CCD 1K area detector'
_diffrn_measurement_method '\w scans'
_diffrn_radiation_monochromator graphite
_diffrn_radiation_source 'fine-focus sealed tube'
_diffrn_radiation_type MoK\a
_diffrn_radiation_wavelength 0.71073
_diffrn_reflns_av_R_equivalents 0.0457
_diffrn_reflns_av_sigmaI/netI 0.0458
_diffrn_reflns_limit_h_max 4
_diffrn_reflns_limit_h_min -4
_diffrn_reflns_limit_k_max 6
_diffrn_reflns_limit_k_min -6
_diffrn_reflns_limit_l_max 8
_diffrn_reflns_limit_l_min -8
_diffrn_reflns_number 1425
_diffrn_reflns_theta_full 24.52
_diffrn_reflns_theta_max 24.52
_diffrn_reflns_theta_min 3.74
_exptl_absorpt_coefficient_mu 6.248
_exptl_absorpt_correction_T_max 1.0
_exptl_absorpt_correction_T_min 0.204029
_exptl_absorpt_correction_type multi-scan
_exptl_absorpt_process_details
;
SADABS v.2.10 (Bruker,2003) was used for absorption correction.
;
_exptl_crystal_colour colourless
_exptl_crystal_density_diffrn 2.141
_exptl_crystal_density_meas ?
_exptl_crystal_density_method 'not measured'
_exptl_crystal_description block
_exptl_crystal_F_000 200
_exptl_crystal_size_max 0.30
_exptl_crystal_size_mid 0.30
_exptl_crystal_size_min 0.12
_refine_diff_density_max 0.290
_refine_diff_density_min -0.276
_refine_diff_density_rms 0.077
_refine_ls_abs_structure_details 'Flack H D (1983), Acta Cryst. A39, 876-881'
_refine_ls_abs_structure_Flack 0.05(5)
_refine_ls_extinction_coef 0.49(4)
_refine_ls_extinction_expression Fc^*^=kFc[1+0.001xFc^2^\l^3^/sin(2\q)]^-1/4^
_refine_ls_extinction_method SHELXL
_refine_ls_goodness_of_fit_ref 1.217
_refine_ls_hydrogen_treatment constr
_refine_ls_matrix_type full
_refine_ls_number_parameters 50
_refine_ls_number_reflns 443
_refine_ls_number_restraints 1
_refine_ls_restrained_S_all 1.216
_refine_ls_R_factor_all 0.0523
_refine_ls_R_factor_gt 0.0429
_refine_ls_shift/su_max 0.000
_refine_ls_shift/su_mean 0.000
_refine_ls_structure_factor_coef Fsqd
_refine_ls_weighting_details 'calc w=1/[\s^2^(Fo^2^)+(0.0476P)^2^+0.1644P] where P=(Fo^2^+2Fc^2^)/3'
_refine_ls_weighting_scheme calc
_refine_ls_wR_factor_gt 0.1060
_refine_ls_wR_factor_ref 0.1123
_reflns_number_gt 382
_reflns_number_total 443
_reflns_threshold_expression >2sigma(I)
_cod_data_source_file c001539n.txt
_cod_data_source_block hp_p21
_cod_depositor_comments
;
The following automatic conversions were performed:

'_symmetry_cell_setting' value 'Monoclinic' changed to 'monoclinic'
according to /home/saulius/struct/CIF-dictionaries/cif_core.dic
dictionary named 'cif_core.dic' version 2.4.2 from 2011-04-26.

Automatic conversion script
Id: cif_fix_values 1891 2012-01-12 08:04:46Z andrius 

The following automatic conversions were performed:

'_exptl_crystal_density_meas' value 'not measured' was changed to '?'
- the value is perceived as not measured.

Automatic conversion script
Id: cif_fix_values 3008 2015-01-20 13:52:24Z robertas 
;
_cod_original_cell_volume 327.29(8)
_cod_database_code 7212567

loop_
_symmetry_equiv_pos_as_xyz
'x, y, z'
'-x, y+1/2, -z'

loop_
_atom_site_label
_atom_site_type_symbol
_atom_site_fract_x
_atom_site_fract_y
_atom_site_fract_z
_atom_site_U_iso_or_equiv
_atom_site_adp_type
_atom_site_occupancy
_atom_site_symmetry_multiplicity
_atom_site_calc_flag
_atom_site_refinement_flags
Br1 Br -0.0139(3) 0.9384(4) 0.10864(18) 0.0838(14) Uani 1 1 d .
F5 F 0.107(2) 0.8983(12) 0.3338(15) 0.091(6) Uani 1 1 d .
C1 C -0.1452(17) 1.1293(10) 0.2100(11) 0.053(3) Uiso 1 1 d G
C6 C -0.0647(17) 1.0777(10) 0.3098(11) 0.068(3) Uiso 1 1 d G
C5 C -0.159(2) 1.2199(15) 0.3848(11) 0.081(4) Uiso 1 1 d G
H5 H -0.1056 1.1854 0.4516 0.097 Uiso 1 1 calc R
C4 C -0.335(2) 1.4137(13) 0.3599(12) 0.071(3) Uiso 1 1 d G
C3 C -0.4152(18) 1.4653(9) 0.2600(12) 0.069(3) Uiso 1 1 d G
H3 H -0.5324 1.5950 0.2433 0.083 Uiso 1 1 calc R
C2 C -0.320(2) 1.3231(12) 0.1851(11) 0.068(3) Uiso 1 1 d G
F2 F -0.396(3) 1.3715(14) 0.0919(16) 0.114(10) Uani 1 1 d .
F4 F -0.426(2) 1.5495(15) 0.4294(16) 0.097(9) Uani 1 1 d .

loop_
_atom_site_aniso_label
_atom_site_aniso_U_11
_atom_site_aniso_U_22
_atom_site_aniso_U_33
_atom_site_aniso_U_23
_atom_site_aniso_U_13
_atom_site_aniso_U_12
Br1 0.0815(9) 0.0984(11) 0.073(4) -0.0252(13) 0.0161(10) -0.0045(7)
F5 0.101(4) 0.089(6) 0.08(2) 0.013(6) -0.015(7) 0.022(4)
F2 0.112(5) 0.107(8) 0.12(4) 0.014(6) -0.006(9) 0.003(4)
F4 0.102(6) 0.109(5) 0.08(3) -0.033(7) 0.003(8) 0.025(4)

loop_
_atom_type_symbol
_atom_type_description
_atom_type_scat_dispersion_real
_atom_type_scat_dispersion_imag
_atom_type_scat_source
C C 0.0033 0.0016 'International Tables Vol C Tables 4.2.6.8 and 6.1.1.4'
H H 0.0000 0.0000 'International Tables Vol C Tables 4.2.6.8 and 6.1.1.4'
F F 0.0171 0.0103 'International Tables Vol C Tables 4.2.6.8 and 6.1.1.4'
Br Br -0.2901 2.4595 'International Tables Vol C Tables 4.2.6.8 and 6.1.1.4'

loop_
_geom_angle_atom_site_label_1
_geom_angle_atom_site_label_2
_geom_angle_atom_site_label_3
_geom_angle
C6 C1 C2 120.0
C6 C1 Br1 120.0(6)
C2 C1 Br1 120.0(6)
F5 C6 C1 120.4(11)
F5 C6 C5 119.6(11)
C1 C6 C5 120.0
C4 C5 C6 120.0
C4 C5 H5 120.0
C6 C5 H5 120.0
F4 C4 C3 119.2(10)
F4 C4 C5 120.8(10)
C3 C4 C5 120.0
C4 C3 C2 120.0
C4 C3 H3 120.0
C2 C3 H3 120.0
F2 C2 C3 119.9(8)
F2 C2 C1 120.1(8)
C3 C2 C1 120.0

loop_
_geom_bond_atom_site_label_1
_geom_bond_atom_site_label_2
_geom_bond_distance
Br1 C1 1.879(10)
F5 C6 1.310(11)
C1 C6 1.3900
C1 C2 1.3900
C6 C5 1.3900
C5 C4 1.3900
C5 H5 0.9300
C4 F4 1.308(15)
C4 C3 1.3900
C3 C2 1.3900
C3 H3 0.9300
C2 F2 1.30(2)
